data_7128679
loop_
_publ_author_name
'Torres, Lucas C.'
'Dobrovetsky, Roman'
'Caputo, Christopher B.'

_publ_section_title
;
 Allenic phosphonium borate zwitterions via a phosphonium allenylidene
 intermediate.
;
_journal_issue 67
_journal_name_full 'Chemical communications (Cambridge, England)'
_journal_page_first 8272
_journal_page_last 8275
_journal_paper_doi 10.1039/d1cc03249f
_journal_volume 57
_journal_year 2021
_chemical_formula_moiety 'C28 H23 O P'
_chemical_formula_sum 'C28 H23 O P'
_chemical_formula_weight 406.43
_space_group_crystal_system triclinic
_space_group_IT_number 2
_space_group_name_Hall '-P 1'
_space_group_name_H-M_alt 'P -1'
_atom_sites_solution_hydrogens geom
_audit_creation_date 2021-01-11
_audit_creation_method
;
Olex2 1.3
(compiled 2020.11.12 svn.r5f609507 for OlexSys, GUI svn.r6226)
;
_audit_update_record
;
2021-01-11 deposited with the CCDC.	2021-07-20 downloaded from the CCDC.
;
_cell_angle_alpha 79.693(5)
_cell_angle_beta 81.084(5)
_cell_angle_gamma 88.594(5)
_cell_formula_units_Z 2
_cell_length_a 6.1570(9)
_cell_length_b 10.7695(15)
_cell_length_c 17.131(2)
_cell_measurement_reflns_used 9823
_cell_measurement_temperature 173(2)
_cell_measurement_theta_max 27.58
_cell_measurement_theta_min 3.35
_cell_volume 1104.1(3)
_computing_cell_refinement 'SAINT V8.38A (?, 2016)'
_computing_data_reduction 'SAINT V8.38A (?, 2016)'
_computing_molecular_graphics 'Olex2 1.3 (Dolomanov et al., 2009)'
_computing_publication_material 'Olex2 1.3 (Dolomanov et al., 2009)'
_computing_structure_refinement 'SHELXL 2018/3 (Sheldrick, 2015)'
_computing_structure_solution 'SHELXT 2014/5 (Sheldrick, 2014)'
_diffrn_ambient_temperature 173.0
_diffrn_measured_fraction_theta_full 0.991
_diffrn_measured_fraction_theta_max 0.988
_diffrn_measurement_device_type 'Bruker APEX-II CCD'
_diffrn_measurement_method '\f and \w scans'
_diffrn_radiation_type MoK\a
_diffrn_radiation_wavelength 0.71073
_diffrn_reflns_av_R_equivalents 0.0776
_diffrn_reflns_av_unetI/netI 0.0444
_diffrn_reflns_Laue_measured_fraction_full 0.991
_diffrn_reflns_Laue_measured_fraction_max 0.988
_diffrn_reflns_limit_h_max 7
_diffrn_reflns_limit_h_min -8
_diffrn_reflns_limit_k_max 14
_diffrn_reflns_limit_k_min -14
_diffrn_reflns_limit_l_max 22
_diffrn_reflns_limit_l_min -22
_diffrn_reflns_number 33207
_diffrn_reflns_point_group_measured_fraction_full 0.991
_diffrn_reflns_point_group_measured_fraction_max 0.988
_diffrn_reflns_theta_full 25.242
_diffrn_reflns_theta_max 27.642
_diffrn_reflns_theta_min 2.454
_diffrn_source_current 20.0
_diffrn_source_power 1.0
_diffrn_source_voltage 50.0
_diffrn_standards_number 0
_exptl_absorpt_coefficient_mu 0.141
_exptl_absorpt_correction_T_max 0.7456
_exptl_absorpt_correction_T_min 0.5730
_exptl_absorpt_correction_type none
_exptl_absorpt_process_details
;
SADABS-2016/2 (Bruker,2016/2) was used for absorption correction.
wR2(int) was 0.1596 before and 0.1134 after correction.
The Ratio of minimum to maximum transmission is 0.7685.
The \l/2 correction factor is Not present.
;
_exptl_crystal_colour colourless
_exptl_crystal_colour_primary colourless
_exptl_crystal_density_diffrn 1.223
_exptl_crystal_description shard
_exptl_crystal_F_000 428
_exptl_crystal_size_max 0.3
_exptl_crystal_size_mid 0.2
_exptl_crystal_size_min 0.2
_refine_diff_density_max 0.453
_refine_diff_density_min -0.271
_refine_diff_density_rms 0.060
_refine_ls_extinction_method none
_refine_ls_goodness_of_fit_ref 1.087
_refine_ls_hydrogen_treatment constr
_refine_ls_matrix_type full
_refine_ls_number_parameters 272
_refine_ls_number_reflns 5069
_refine_ls_number_restraints 0
_refine_ls_restrained_S_all 1.087
_refine_ls_R_factor_all 0.0782
_refine_ls_R_factor_gt 0.0710
_refine_ls_shift/su_max 0.000
_refine_ls_shift/su_mean 0.000
_refine_ls_structure_factor_coef Fsqd
_refine_ls_weighting_details 'w=1/[\s^2^(Fo^2^)+(0.0397P)^2^+1.8971P] where P=(Fo^2^+2Fc^2^)/3'
_refine_ls_weighting_scheme calc
_refine_ls_wR_factor_gt 0.1760
_refine_ls_wR_factor_ref 0.1814
_reflns_Friedel_coverage 0.000
_reflns_number_gt 4461
_reflns_number_total 5069
_reflns_threshold_expression 'I > 2\s(I)'
_cod_data_source_file d1cc03249f2.cif
_cod_data_source_block lct003cc_0m_a
_cod_depositor_comments 'Adding full bibliography for 7128678--7128679.cif.'
_cod_database_code 7128679
_shelx_shelxl_version_number 2018/3
_shelx_space_group_comment
;
The symmetry employed for this shelxl refinement is uniquely defined
by the following loop, which should always be used as a source of
symmetry information in preference to the above space-group names.
They are only intended as comments.
;
_shelx_estimated_absorpt_t_max 0.972
_shelx_estimated_absorpt_t_min 0.959
_olex2_refinement_description
;
1. Fixed Uiso
 At 1.2 times of:
  All C(H) groups
 At 1.5 times of:
  All C(H,H,H) groups
2.a Aromatic/amide H refined with riding coordinates:
 C1(H1), C2(H2), C3(H3), C9(H9), C10(H10), C11(H11), C12(H12), C13(H13),
 C14(H14), C16(H16), C17(H17), C18(H18), C19(H19), C22(H22), C23(H23), C24(H24),
  C25(H25), C26(H26), C27(H27), C28(H28)
2.b Idealised Me refined as rotating group:
 C20(H20A,H20B,H20C)
;
_olex2_submission_special_instructions 'No special instructions were received'

loop_
_space_group_symop_operation_xyz
'x, y, z'
'-x, -y, -z'

loop_
_atom_site_label
_atom_site_type_symbol
_atom_site_fract_x
_atom_site_fract_y
_atom_site_fract_z
_atom_site_U_iso_or_equiv
_atom_site_adp_type
_atom_site_occupancy
_atom_site_site_symmetry_order
_atom_site_calc_flag
_atom_site_refinement_flags_posn
_atom_site_refinement_flags_adp
_atom_site_refinement_flags_occupancy
_atom_site_disorder_assembly
_atom_site_disorder_group
P1 P 0.33915(11) 0.59071(6) 0.31850(4) 0.03132(19) Uani 1 1 d . . . . .
O1 O 1.0471(3) 0.39840(17) 0.19741(12) 0.0380(4) Uani 1 1 d . . . . .
C1 C 0.7134(8) 0.2375(3) -0.01068(19) 0.0661(12) Uani 1 1 d . . . . .
H1 H 0.688519 0.213785 -0.059378 0.079 Uiso 1 1 calc R U . . .
C2 C 0.9050(8) 0.2031(3) 0.0197(2) 0.0645(11) Uani 1 1 d . . . . .
H2 H 1.012641 0.155871 -0.008353 0.077 Uiso 1 1 calc R U . . .
C3 C 0.9419(6) 0.2369(3) 0.09094(18) 0.0460(7) Uani 1 1 d . . . . .
H3 H 1.074623 0.212976 0.111340 0.055 Uiso 1 1 calc R U . . .
C4 C 0.7853(4) 0.3056(2) 0.13246(15) 0.0304(5) Uani 1 1 d . . . . .
C5 C 0.8363(4) 0.3395(2) 0.21091(14) 0.0271(5) Uani 1 1 d . . . . .
C6 C 0.6680(4) 0.4239(2) 0.24484(15) 0.0311(5) Uani 1 1 d . . . . .
C7 C 0.5425(5) 0.4967(2) 0.27310(15) 0.0339(6) Uani 1 1 d . . . . .
C8 C 0.3672(4) 0.7397(2) 0.24646(15) 0.0307(5) Uani 1 1 d . . . . .
C9 C 0.5626(5) 0.7853(3) 0.20021(18) 0.0420(6) Uani 1 1 d . . . . .
H9 H 0.691240 0.734907 0.201340 0.050 Uiso 1 1 calc R U . . .
C10 C 0.5728(6) 0.9042(3) 0.1520(2) 0.0503(8) Uani 1 1 d . . . . .
H10 H 0.708314 0.934858 0.120918 0.060 Uiso 1 1 calc R U . . .
C11 C 0.3861(6) 0.9777(3) 0.1493(2) 0.0509(8) Uani 1 1 d . . . . .
H11 H 0.392566 1.058490 0.115952 0.061 Uiso 1 1 calc R U . . .
C12 C 0.6373(7) 0.7045(3) 0.5263(2) 0.0598(10) Uani 1 1 d . . . . .
H12 H 0.691906 0.726266 0.571032 0.072 Uiso 1 1 calc R U . . .
C13 C 0.7587(6) 0.6283(3) 0.4800(2) 0.0511(8) Uani 1 1 d . . . . .
H13 H 0.898110 0.598669 0.492337 0.061 Uiso 1 1 calc R U . . .
C14 C 0.6794(5) 0.5939(3) 0.41489(17) 0.0377(6) Uani 1 1 d . . . . .
H14 H 0.764620 0.541281 0.382976 0.045 Uiso 1 1 calc R U . . .
C15 C 0.4756(4) 0.6367(2) 0.39694(14) 0.0290(5) Uani 1 1 d . . . . .
C16 C 0.1800(5) 0.8146(3) 0.24282(19) 0.0425(7) Uani 1 1 d . . . . .
H16 H 0.043460 0.784133 0.273261 0.051 Uiso 1 1 calc R U . . .
C17 C 0.1918(6) 0.9336(3) 0.1949(2) 0.0532(8) Uani 1 1 d . . . . .
H17 H 0.063966 0.984787 0.193853 0.064 Uiso 1 1 calc R U . . .
C18 C 0.5605(7) 0.3056(4) 0.0297(2) 0.0600(10) Uani 1 1 d . . . . .
H18 H 0.429023 0.330351 0.008548 0.072 Uiso 1 1 calc R U . . .
C19 C 0.5944(5) 0.3397(3) 0.10186(18) 0.0441(7) Uani 1 1 d . . . . .
H19 H 0.485536 0.386520 0.129810 0.053 Uiso 1 1 calc R U . . .
C20 C 1.0659(6) 0.5154(3) 0.1432(2) 0.0492(8) Uani 1 1 d . . . . .
H20A H 1.049556 0.501252 0.089420 0.074 Uiso 1 1 calc R U . . .
H20B H 1.210414 0.552814 0.141441 0.074 Uiso 1 1 calc R U . . .
H20C H 0.950611 0.572815 0.161202 0.074 Uiso 1 1 calc R U . . .
C21 C 0.8493(4) 0.2188(2) 0.27315(15) 0.0290(5) Uani 1 1 d . . . . .
C22 C 0.6816(5) 0.1311(3) 0.28801(17) 0.0386(6) Uani 1 1 d . . . . .
H22 H 0.559001 0.146306 0.260106 0.046 Uiso 1 1 calc R U . . .
C23 C 0.6908(6) 0.0206(3) 0.34358(19) 0.0485(8) Uani 1 1 d . . . . .
H23 H 0.575123 -0.039592 0.353553 0.058 Uiso 1 1 calc R U . . .
C24 C 0.8685(6) -0.0012(3) 0.38413(19) 0.0519(8) Uani 1 1 d . . . . .
H24 H 0.875476 -0.076789 0.421944 0.062 Uiso 1 1 calc R U . . .
C25 C 1.0340(6) 0.0853(3) 0.3702(2) 0.0537(8) Uani 1 1 d . . . . .
H25 H 1.155370 0.069792 0.398655 0.064 Uiso 1 1 calc R U . . .
C26 C 1.0271(5) 0.1964(3) 0.31439(18) 0.0411(6) Uani 1 1 d . . . . .
H26 H 1.143293 0.256236 0.304775 0.049 Uiso 1 1 calc R U . . .
C27 C 0.3557(5) 0.7159(3) 0.44384(17) 0.0414(7) Uani 1 1 d . . . . .
H27 H 0.217039 0.747125 0.431561 0.050 Uiso 1 1 calc R U . . .
C28 C 0.4374(7) 0.7492(3) 0.50822(19) 0.0558(9) Uani 1 1 d . . . . .
H28 H 0.354812 0.803156 0.539847 0.067 Uiso 1 1 calc R U . . .

loop_
_atom_site_aniso_label
_atom_site_aniso_U_11
_atom_site_aniso_U_22
_atom_site_aniso_U_33
_atom_site_aniso_U_23
_atom_site_aniso_U_13
_atom_site_aniso_U_12
P1 0.0320(3) 0.0277(3) 0.0353(4) -0.0098(3) -0.0032(3) 0.0010(2)
O1 0.0375(10) 0.0289(9) 0.0458(11) -0.0004(8) -0.0071(8) -0.0061(8)
C1 0.121(4) 0.051(2) 0.0266(15) -0.0082(14) -0.0059(19) -0.031(2)
C2 0.107(3) 0.0458(19) 0.0362(17) -0.0166(14) 0.0142(19) -0.0026(19)
C3 0.0583(19) 0.0394(15) 0.0368(15) -0.0098(12) 0.0053(13) 0.0076(13)
C4 0.0389(13) 0.0248(11) 0.0263(11) -0.0041(9) -0.0014(10) -0.0037(10)
C5 0.0301(12) 0.0215(11) 0.0305(12) -0.0071(9) -0.0045(9) -0.0006(9)
C6 0.0413(14) 0.0245(11) 0.0285(12) -0.0065(9) -0.0060(10) 0.0005(10)
C7 0.0452(15) 0.0261(12) 0.0312(13) -0.0076(10) -0.0051(11) -0.0008(11)
C8 0.0352(13) 0.0277(12) 0.0326(12) -0.0115(10) -0.0090(10) 0.0023(10)
C9 0.0382(15) 0.0381(15) 0.0490(17) -0.0045(12) -0.0077(12) -0.0001(12)
C10 0.0545(19) 0.0410(17) 0.0523(18) -0.0012(14) -0.0055(15) -0.0094(14)
C11 0.075(2) 0.0292(14) 0.0495(18) -0.0048(13) -0.0168(16) 0.0029(14)
C12 0.098(3) 0.0461(18) 0.0381(16) -0.0038(14) -0.0204(18) -0.0276(19)
C13 0.0522(19) 0.0480(18) 0.0533(19) 0.0044(15) -0.0216(15) -0.0152(14)
C14 0.0358(14) 0.0371(14) 0.0380(14) -0.0033(11) -0.0025(11) -0.0026(11)
C15 0.0327(12) 0.0256(11) 0.0267(11) -0.0046(9) 0.0022(9) -0.0040(9)
C16 0.0419(16) 0.0378(15) 0.0474(16) -0.0094(12) -0.0049(13) 0.0088(12)
C17 0.063(2) 0.0390(16) 0.058(2) -0.0086(14) -0.0147(16) 0.0191(15)
C18 0.069(2) 0.073(2) 0.0402(17) -0.0034(16) -0.0203(16) -0.0215(19)
C19 0.0451(16) 0.0511(18) 0.0380(15) -0.0097(13) -0.0094(12) -0.0034(13)
C20 0.0505(18) 0.0314(14) 0.061(2) 0.0020(13) -0.0043(15) -0.0102(13)
C21 0.0372(13) 0.0219(11) 0.0288(12) -0.0079(9) -0.0045(10) 0.0031(9)
C22 0.0441(15) 0.0339(14) 0.0376(14) -0.0055(11) -0.0058(12) -0.0047(11)
C23 0.064(2) 0.0314(14) 0.0461(17) -0.0053(12) 0.0033(15) -0.0105(14)
C24 0.076(2) 0.0323(15) 0.0411(16) 0.0022(12) -0.0014(15) 0.0101(15)
C25 0.063(2) 0.0486(18) 0.0483(18) 0.0039(14) -0.0199(16) 0.0093(16)
C26 0.0445(16) 0.0378(15) 0.0413(15) -0.0014(12) -0.0134(12) -0.0025(12)
C27 0.0451(16) 0.0371(15) 0.0414(15) -0.0138(12) 0.0029(12) 0.0024(12)
C28 0.086(3) 0.0443(18) 0.0381(16) -0.0193(14) 0.0047(16) -0.0098(17)

loop_
_atom_type_symbol
_atom_type_description
_atom_type_scat_dispersion_real
_atom_type_scat_dispersion_imag
_atom_type_scat_source
C C 0.0033 0.0016 'International Tables Vol C Tables 4.2.6.8 and 6.1.1.4'
H H 0.0000 0.0000 'International Tables Vol C Tables 4.2.6.8 and 6.1.1.4'
O O 0.0106 0.0060 'International Tables Vol C Tables 4.2.6.8 and 6.1.1.4'
P P 0.1023 0.0942 'International Tables Vol C Tables 4.2.6.8 and 6.1.1.4'

loop_
_geom_angle_atom_site_label_1
_geom_angle_atom_site_label_2
_geom_angle_atom_site_label_3
_geom_angle
_geom_angle_site_symmetry_1
_geom_angle_site_symmetry_3
_geom_angle_publ_flag
C7 P1 C8 101.82(12) . . ?
C7 P1 C15 101.65(12) . . ?
C15 P1 C8 99.07(11) . . ?
C20 O1 C5 115.0(2) . . ?
C2 C1 H1 120.3 . . ?
C18 C1 H1 120.3 . . ?
C18 C1 C2 119.4(3) . . ?
C1 C2 H2 119.7 . . ?
C1 C2 C3 120.6(3) . . ?
C3 C2 H2 119.7 . . ?
C2 C3 H3 120.0 . . ?
C2 C3 C4 120.1(3) . . ?
C4 C3 H3 120.0 . . ?
C3 C4 C5 117.4(2) . . ?
C19 C4 C3 119.1(3) . . ?
C19 C4 C5 123.5(2) . . ?
O1 C5 C4 109.8(2) . . ?
O1 C5 C6 109.58(19) . . ?
O1 C5 C21 106.47(19) . . ?
C4 C5 C21 109.86(19) . . ?
C6 C5 C4 112.1(2) . . ?
C6 C5 C21 108.9(2) . . ?
C7 C6 C5 175.8(3) . . ?
C6 C7 P1 174.1(2) . . ?
C9 C8 P1 124.5(2) . . ?
C9 C8 C16 118.6(3) . . ?
C16 C8 P1 116.8(2) . . ?
C8 C9 H9 119.7 . . ?
C8 C9 C10 120.7(3) . . ?
C10 C9 H9 119.7 . . ?
C9 C10 H10 119.9 . . ?
C11 C10 C9 120.1(3) . . ?
C11 C10 H10 119.9 . . ?
C10 C11 H11 120.1 . . ?
C17 C11 C10 119.7(3) . . ?
C17 C11 H11 120.1 . . ?
C13 C12 H12 120.0 . . ?
C28 C12 H12 120.0 . . ?
C28 C12 C13 120.1(3) . . ?
C12 C13 H13 119.7 . . ?
C12 C13 C14 120.7(3) . . ?
C14 C13 H13 119.7 . . ?
C13 C14 H14 120.1 . . ?
C15 C14 C13 119.7(3) . . ?
C15 C14 H14 120.1 . . ?
C14 C15 P1 125.1(2) . . ?
C14 C15 C27 118.9(3) . . ?
C27 C15 P1 115.9(2) . . ?
C8 C16 H16 119.8 . . ?
C17 C16 C8 120.4(3) . . ?
C17 C16 H16 119.8 . . ?
C11 C17 C16 120.5(3) . . ?
C11 C17 H17 119.8 . . ?
C16 C17 H17 119.8 . . ?
C1 C18 H18 119.6 . . ?
C1 C18 C19 120.8(4) . . ?
C19 C18 H18 119.6 . . ?
C4 C19 C18 120.1(3) . . ?
C4 C19 H19 120.0 . . ?
C18 C19 H19 120.0 . . ?
O1 C20 H20A 109.5 . . ?
O1 C20 H20B 109.5 . . ?
O1 C20 H20C 109.5 . . ?
H20A C20 H20B 109.5 . . ?
H20A C20 H20C 109.5 . . ?
H20B C20 H20C 109.5 . . ?
C22 C21 C5 119.4(2) . . ?
C22 C21 C26 119.5(2) . . ?
C26 C21 C5 121.1(2) . . ?
C21 C22 H22 119.8 . . ?
C21 C22 C23 120.4(3) . . ?
C23 C22 H22 119.8 . . ?
C22 C23 H23 120.1 . . ?
C24 C23 C22 119.7(3) . . ?
C24 C23 H23 120.1 . . ?
C23 C24 H24 119.9 . . ?
C25 C24 C23 120.2(3) . . ?
C25 C24 H24 119.9 . . ?
C24 C25 H25 119.7 . . ?
C24 C25 C26 120.7(3) . . ?
C26 C25 H25 119.7 . . ?
C21 C26 C25 119.5(3) . . ?
C21 C26 H26 120.3 . . ?
C25 C26 H26 120.3 . . ?
C15 C27 H27 119.8 . . ?
C28 C27 C15 120.5(3) . . ?
C28 C27 H27 119.8 . . ?
C12 C28 C27 120.1(3) . . ?
C12 C28 H28 120.0 . . ?
C27 C28 H28 120.0 . . ?

loop_
_geom_bond_atom_site_label_1
_geom_bond_atom_site_label_2
_geom_bond_distance
_geom_bond_site_symmetry_2
_geom_bond_publ_flag
P1 C7 1.765(3) . ?
P1 C8 1.835(3) . ?
P1 C15 1.834(3) . ?
O1 C5 1.426(3) . ?
O1 C20 1.421(3) . ?
C1 H1 0.9500 . ?
C1 C2 1.378(6) . ?
C1 C18 1.360(6) . ?
C2 H2 0.9500 . ?
C2 C3 1.386(5) . ?
C3 H3 0.9500 . ?
C3 C4 1.387(4) . ?
C4 C5 1.533(3) . ?
C4 C19 1.375(4) . ?
C5 C6 1.481(3) . ?
C5 C21 1.536(3) . ?
C6 C7 1.198(4) . ?
C8 C9 1.382(4) . ?
C8 C16 1.394(4) . ?
C9 H9 0.9500 . ?
C9 C10 1.390(4) . ?
C10 H10 0.9500 . ?
C10 C11 1.382(5) . ?
C11 H11 0.9500 . ?
C11 C17 1.368(5) . ?
C12 H12 0.9500 . ?
C12 C13 1.371(5) . ?
C12 C28 1.371(6) . ?
C13 H13 0.9500 . ?
C13 C14 1.394(4) . ?
C14 H14 0.9500 . ?
C14 C15 1.387(4) . ?
C15 C27 1.395(4) . ?
C16 H16 0.9500 . ?
C16 C17 1.389(4) . ?
C17 H17 0.9500 . ?
C18 H18 0.9500 . ?
C18 C19 1.398(4) . ?
C19 H19 0.9500 . ?
C20 H20A 0.9800 . ?
C20 H20B 0.9800 . ?
C20 H20C 0.9800 . ?
C21 C22 1.380(4) . ?
C21 C26 1.386(4) . ?
C22 H22 0.9500 . ?
C22 C23 1.391(4) . ?
C23 H23 0.9500 . ?
C23 C24 1.378(5) . ?
C24 H24 0.9500 . ?
C24 C25 1.362(5) . ?
C25 H25 0.9500 . ?
C25 C26 1.396(4) . ?
C26 H26 0.9500 . ?
C27 H27 0.9500 . ?
C27 C28 1.386(4) . ?
C28 H28 0.9500 . ?

loop_
_geom_torsion_atom_site_label_1
_geom_torsion_atom_site_label_2
_geom_torsion_atom_site_label_3
_geom_torsion_atom_site_label_4
_geom_torsion
_geom_torsion_site_symmetry_1
_geom_torsion_site_symmetry_2
_geom_torsion_site_symmetry_3
_geom_torsion_site_symmetry_4
_geom_torsion_publ_flag
P1 C8 C9 C10 -174.6(2) . . . . ?
P1 C8 C16 C17 174.5(2) . . . . ?
P1 C15 C27 C28 175.6(2) . . . . ?
O1 C5 C21 C22 -169.0(2) . . . . ?
O1 C5 C21 C26 10.7(3) . . . . ?
C1 C2 C3 C4 0.2(5) . . . . ?
C1 C18 C19 C4 0.7(5) . . . . ?
C2 C1 C18 C19 -0.7(5) . . . . ?
C2 C3 C4 C5 179.8(3) . . . . ?
C2 C3 C4 C19 -0.2(4) . . . . ?
C3 C4 C5 O1 51.9(3) . . . . ?
C3 C4 C5 C6 174.0(2) . . . . ?
C3 C4 C5 C21 -64.8(3) . . . . ?
C3 C4 C19 C18 -0.3(4) . . . . ?
C4 C5 C21 C22 -50.2(3) . . . . ?
C4 C5 C21 C26 129.6(3) . . . . ?
C5 C4 C19 C18 179.7(3) . . . . ?
C5 C21 C22 C23 179.4(2) . . . . ?
C5 C21 C26 C25 -179.6(3) . . . . ?
C6 C5 C21 C22 72.9(3) . . . . ?
C6 C5 C21 C26 -107.3(3) . . . . ?
C7 P1 C8 C9 -31.9(3) . . . . ?
C7 P1 C8 C16 152.4(2) . . . . ?
C7 P1 C15 C14 -4.8(3) . . . . ?
C7 P1 C15 C27 178.7(2) . . . . ?
C8 P1 C15 C14 -108.9(2) . . . . ?
C8 P1 C15 C27 74.6(2) . . . . ?
C8 C9 C10 C11 -0.7(5) . . . . ?
C8 C16 C17 C11 1.5(5) . . . . ?
C9 C8 C16 C17 -1.4(4) . . . . ?
C9 C10 C11 C17 0.7(5) . . . . ?
C10 C11 C17 C16 -1.2(5) . . . . ?
C12 C13 C14 C15 -0.2(4) . . . . ?
C13 C12 C28 C27 1.1(5) . . . . ?
C13 C14 C15 P1 -175.1(2) . . . . ?
C13 C14 C15 C27 1.2(4) . . . . ?
C14 C15 C27 C28 -1.1(4) . . . . ?
C15 P1 C8 C9 72.1(2) . . . . ?
C15 P1 C8 C16 -103.5(2) . . . . ?
C15 C27 C28 C12 0.0(5) . . . . ?
C16 C8 C9 C10 1.0(4) . . . . ?
C18 C1 C2 C3 0.3(5) . . . . ?
C19 C4 C5 O1 -128.0(3) . . . . ?
C19 C4 C5 C6 -6.0(3) . . . . ?
C19 C4 C5 C21 115.2(3) . . . . ?
C20 O1 C5 C4 63.3(3) . . . . ?
C20 O1 C5 C6 -60.2(3) . . . . ?
C20 O1 C5 C21 -177.8(2) . . . . ?
C21 C22 C23 C24 0.1(5) . . . . ?
C22 C21 C26 C25 0.2(4) . . . . ?
C22 C23 C24 C25 0.3(5) . . . . ?
C23 C24 C25 C26 -0.5(5) . . . . ?
C24 C25 C26 C21 0.2(5) . . . . ?
C26 C21 C22 C23 -0.4(4) . . . . ?
C28 C12 C13 C14 -1.0(5) . . . . ?
